data_1561274
loop_
_publ_author_name
'Wu, Yue'
'Shi, Cui-Mi'
'Xu, Liang-Jin'
'Yang, Ming'
'Chen, Zhong-Ning'

_publ_section_title
;
 Reversible Luminescent Vapochromism of a Zero-Dimensional
 Sb<sup>3+</sup>-Doped Organic-Inorganic Hybrid.
;
_journal_name_full 'The journal of physical chemistry letters'
_journal_page_first 3288
_journal_page_last 3294
_journal_paper_doi 10.1021/acs.jpclett.1c00418
_journal_year 2021
_chemical_formula_sum 'C12 H27 Cl5 In N2 O S2'
_chemical_formula_weight 571.54
_space_group_crystal_system monoclinic
_space_group_IT_number 14
_space_group_name_Hall '-P 2yn'
_space_group_name_H-M_alt 'P 1 21/n 1'
_atom_sites_solution_hydrogens geom
_audit_creation_method SHELXL-2016/6
_cell_angle_alpha 90
_cell_angle_beta 96.853(2)
_cell_angle_gamma 90
_cell_formula_units_Z 4
_cell_length_a 11.7611(6)
_cell_length_b 12.5257(6)
_cell_length_c 15.0163(8)
_cell_measurement_reflns_used 9960
_cell_measurement_temperature 150(2)
_cell_measurement_theta_max 25.39
_cell_measurement_theta_min 2.64
_cell_volume 2196.34(19)
_computing_structure_refinement 'SHELXL-2016/6 (Sheldrick, 2016)'
_diffrn_ambient_temperature 150(2)
_diffrn_measured_fraction_theta_full 0.983
_diffrn_measured_fraction_theta_max 0.982
_diffrn_measurement_device_type 'Bruker APEX-II CCD'
_diffrn_radiation_type MoK\a
_diffrn_radiation_wavelength 0.71073
_diffrn_reflns_av_R_equivalents 0.0322
_diffrn_reflns_av_unetI/netI 0.0224
_diffrn_reflns_Laue_measured_fraction_full 0.983
_diffrn_reflns_Laue_measured_fraction_max 0.982
_diffrn_reflns_limit_h_max 14
_diffrn_reflns_limit_h_min -14
_diffrn_reflns_limit_k_max 15
_diffrn_reflns_limit_k_min -15
_diffrn_reflns_limit_l_max 18
_diffrn_reflns_limit_l_min -18
_diffrn_reflns_number 23307
_diffrn_reflns_point_group_measured_fraction_full 0.983
_diffrn_reflns_point_group_measured_fraction_max 0.982
_diffrn_reflns_theta_full 25.242
_diffrn_reflns_theta_max 25.394
_diffrn_reflns_theta_min 2.385
_exptl_absorpt_coefficient_mu 1.878
_exptl_absorpt_correction_T_max 0.324
_exptl_absorpt_correction_T_min 0.180
_exptl_absorpt_correction_type multi-scan
_exptl_crystal_colour colourless
_exptl_crystal_density_diffrn 1.728
_exptl_crystal_description block
_exptl_crystal_F_000 1148
_exptl_crystal_size_max 1.000
_exptl_crystal_size_mid 0.800
_exptl_crystal_size_min 0.600
_refine_diff_density_max 0.676
_refine_diff_density_min -0.509
_refine_diff_density_rms 0.070
_refine_ls_extinction_method none
_refine_ls_goodness_of_fit_ref 1.063
_refine_ls_hydrogen_treatment constr
_refine_ls_matrix_type full
_refine_ls_number_parameters 210
_refine_ls_number_reflns 3979
_refine_ls_number_restraints 0
_refine_ls_restrained_S_all 1.063
_refine_ls_R_factor_all 0.0206
_refine_ls_R_factor_gt 0.0190
_refine_ls_shift/su_max 0.002
_refine_ls_shift/su_mean 0.000
_refine_ls_structure_factor_coef Fsqd
_refine_ls_weighting_details 'w=1/[\s^2^(Fo^2^)+(0.0261P)^2^+0.7681P] where P=(Fo^2^+2Fc^2^)/3'
_refine_ls_weighting_scheme calc
_refine_ls_wR_factor_gt 0.0484
_refine_ls_wR_factor_ref 0.0495
_reflns_Friedel_coverage 0.000
_reflns_number_gt 3770
_reflns_number_total 3979
_reflns_threshold_expression 'I > 2\s(I)'
_cod_data_source_file jz1c00418_si_005.cif
_cod_data_source_block DMF
_cod_depositor_comments 'Adding full bibliography for 1561273--1561276.cif.'
_cod_original_sg_symbol_H-M 'P 21/n'
_cod_database_code 1561274
_shelx_shelxl_version_number 2016/6
_shelx_space_group_comment
;
The symmetry employed for this shelxl refinement is uniquely defined
by the following loop, which should always be used as a source of
symmetry information in preference to the above space-group names.
They are only intended as comments.
;
_shelx_estimated_absorpt_t_min 0.255
_shelx_estimated_absorpt_t_max 0.399

loop_
_space_group_symop_operation_xyz
'x, y, z'
'-x+1/2, y+1/2, -z+1/2'
'-x, -y, -z'
'x-1/2, -y-1/2, z-1/2'

loop_
_atom_site_label
_atom_site_type_symbol
_atom_site_fract_x
_atom_site_fract_y
_atom_site_fract_z
_atom_site_U_iso_or_equiv
_atom_site_adp_type
_atom_site_occupancy
_atom_site_site_symmetry_order
_atom_site_calc_flag
_atom_site_refinement_flags_posn
_atom_site_refinement_flags_adp
_atom_site_refinement_flags_occupancy
_atom_site_disorder_assembly
_atom_site_disorder_group
In1 In 0.70354(2) 0.25559(2) 0.52566(2) 0.01406(6) Uani 1 1 d . . . . .
Cl1 Cl 0.71923(4) 0.05841(3) 0.55335(3) 0.02200(10) Uani 1 1 d . . . . .
Cl2 Cl 0.48819(4) 0.24141(4) 0.49137(3) 0.02412(11) Uani 1 1 d . . . . .
Cl3 Cl 0.69561(4) 0.45574(3) 0.50552(3) 0.02014(10) Uani 1 1 d . . . . .
Cl4 Cl 0.70366(4) 0.28280(4) 0.68976(3) 0.01945(10) Uani 1 1 d . . . . .
Cl5 Cl 0.71961(4) 0.22843(4) 0.36201(3) 0.02034(10) Uani 1 1 d . . . . .
S1 S 0.42379(4) 0.54615(4) 0.83026(3) 0.02709(12) Uani 1 1 d . . . . .
S2 S 0.47489(5) 0.08019(4) 0.82578(3) 0.03007(12) Uani 1 1 d . . . . .
O1 O 0.89199(11) 0.27198(10) 0.54585(9) 0.0206(3) Uani 1 1 d . . . . .
N1 N 0.52039(14) 0.50525(13) 0.64554(11) 0.0238(3) Uani 1 1 d . . . . .
H11 H 0.476292 0.550887 0.609060 0.029 Uiso 1 1 calc R U . . .
H10 H 0.568573 0.471537 0.611599 0.029 Uiso 1 1 calc R U . . .
N2 N 0.48889(13) -0.01639(13) 0.63241(10) 0.0212(3) Uani 1 1 d . . . . .
H25 H 0.465709 -0.066083 0.589877 0.025 Uiso 1 1 calc R U . . .
H24 H 0.540755 0.026668 0.609759 0.025 Uiso 1 1 calc R U . . .
C1 C 0.95842(17) 0.22698(15) 0.49819(13) 0.0205(4) Uani 1 1 d . . . . .
H1 H 0.927051 0.176806 0.454569 0.025 Uiso 1 1 calc R U . . .
C2 C 1.06889(15) 0.24553(12) 0.50540(12) 0.0125(3) Uani 1 1 d . . . . .
C3 C 1.14193(19) 0.1936(2) 0.44670(17) 0.0392(5) Uani 1 1 d . . . . .
H4 H 1.098312 0.137942 0.411725 0.059 Uiso 1 1 calc R U . . .
H3 H 1.207888 0.161316 0.482934 0.059 Uiso 1 1 calc R U . . .
H2 H 1.168776 0.246513 0.405915 0.059 Uiso 1 1 calc R U . . .
C4 C 1.12245(19) 0.3233(2) 0.56926(19) 0.0427(6) Uani 1 1 d . . . . .
H6 H 1.063428 0.358678 0.599553 0.064 Uiso 1 1 calc R U . . .
H7 H 1.163235 0.376681 0.537406 0.064 Uiso 1 1 calc R U . . .
H5 H 1.176725 0.286922 0.613780 0.064 Uiso 1 1 calc R U . . .
C5 C 0.35682(16) 0.47592(15) 0.73237(12) 0.0209(4) Uani 1 1 d . . . . .
H8 H 0.304675 0.420567 0.751385 0.025 Uiso 1 1 calc R U . . .
H12 H 0.310436 0.526784 0.692739 0.025 Uiso 1 1 calc R U . . .
C6 C 0.44453(17) 0.42390(15) 0.68078(13) 0.0240(4) Uani 1 1 d . . . . .
H15 H 0.491652 0.373712 0.720546 0.029 Uiso 1 1 calc R U . . .
H16 H 0.404874 0.382501 0.630134 0.029 Uiso 1 1 calc R U . . .
C7 C 0.59042(16) 0.56890(16) 0.71676(13) 0.0245(4) Uani 1 1 d . . . . .
H9 H 0.640606 0.618757 0.688376 0.029 Uiso 1 1 calc R U . . .
H17 H 0.639789 0.520196 0.756332 0.029 Uiso 1 1 calc R U . . .
C8 C 0.51452(17) 0.63102(15) 0.77173(13) 0.0250(4) Uani 1 1 d . . . . .
H13 H 0.465868 0.679941 0.731830 0.030 Uiso 1 1 calc R U . . .
H14 H 0.562880 0.675067 0.816026 0.030 Uiso 1 1 calc R U . . .
C9 C 0.59064(18) 0.00638(17) 0.78562(14) 0.0301(5) Uani 1 1 d . . . . .
H18 H 0.644045 0.056983 0.761622 0.036 Uiso 1 1 calc R U . . .
H27 H 0.633530 -0.032500 0.836345 0.036 Uiso 1 1 calc R U . . .
C10 C 0.41961(17) 0.13532(15) 0.71833(13) 0.0246(4) Uani 1 1 d . . . . .
H20 H 0.351257 0.179236 0.725325 0.029 Uiso 1 1 calc R U . . .
H21 H 0.478153 0.182583 0.696970 0.029 Uiso 1 1 calc R U . . .
C11 C 0.38751(16) 0.04968(15) 0.64912(13) 0.0226(4) Uani 1 1 d . . . . .
H19 H 0.328283 0.002848 0.670027 0.027 Uiso 1 1 calc R U . . .
H26 H 0.354465 0.083460 0.592249 0.027 Uiso 1 1 calc R U . . .
C12 C 0.54727(17) -0.07244(16) 0.71310(14) 0.0274(5) Uani 1 1 d . . . . .
H22 H 0.612359 -0.114609 0.695779 0.033 Uiso 1 1 calc R U . . .
H23 H 0.492867 -0.122417 0.736633 0.033 Uiso 1 1 calc R U . . .

loop_
_atom_site_aniso_label
_atom_site_aniso_U_11
_atom_site_aniso_U_22
_atom_site_aniso_U_33
_atom_site_aniso_U_23
_atom_site_aniso_U_13
_atom_site_aniso_U_12
In1 0.01329(8) 0.01452(8) 0.01442(8) -0.00061(4) 0.00188(5) -0.00035(4)
Cl1 0.0257(2) 0.0153(2) 0.0252(2) 0.00064(17) 0.00414(18) 0.00145(17)
Cl2 0.0148(2) 0.0329(3) 0.0247(2) -0.00511(18) 0.00232(18) 0.00032(17)
Cl3 0.0230(2) 0.0180(2) 0.0200(2) 0.00155(17) 0.00472(17) -0.00095(17)
Cl4 0.0194(2) 0.0222(2) 0.0169(2) -0.00142(17) 0.00276(16) 0.00006(18)
Cl5 0.0210(2) 0.0241(2) 0.0159(2) -0.00133(17) 0.00213(17) 0.00048(18)
S1 0.0274(3) 0.0370(3) 0.0175(2) -0.00478(19) 0.00532(19) -0.0011(2)
S2 0.0392(3) 0.0319(3) 0.0194(2) -0.0068(2) 0.0047(2) -0.0017(2)
O1 0.0165(7) 0.0250(6) 0.0204(7) 0.0002(5) 0.0031(5) -0.0001(5)
N1 0.0187(8) 0.0332(9) 0.0203(8) -0.0048(7) 0.0058(6) 0.0004(7)
N2 0.0210(8) 0.0237(8) 0.0194(8) -0.0056(6) 0.0038(6) -0.0026(6)
C1 0.0209(10) 0.0207(9) 0.0190(9) 0.0018(7) -0.0013(8) 0.0031(8)
C2 0.0098(8) 0.0121(8) 0.0157(9) 0.0042(6) 0.0021(7) 0.0039(6)
C3 0.0256(11) 0.0506(14) 0.0426(13) -0.0066(11) 0.0080(10) 0.0154(10)
C4 0.0257(11) 0.0387(13) 0.0656(16) -0.0204(12) 0.0127(11) -0.0147(10)
C5 0.0180(9) 0.0215(9) 0.0239(9) -0.0005(7) 0.0055(7) -0.0037(7)
C6 0.0238(10) 0.0210(9) 0.0274(10) -0.0049(8) 0.0043(8) 0.0000(8)
C7 0.0169(9) 0.0317(10) 0.0244(10) 0.0004(8) 0.0011(7) -0.0047(8)
C8 0.0238(10) 0.0227(9) 0.0276(10) -0.0046(8) -0.0008(8) -0.0026(8)
C9 0.0261(11) 0.0330(11) 0.0286(10) -0.0021(9) -0.0076(8) 0.0031(9)
C10 0.0282(10) 0.0176(9) 0.0288(10) 0.0011(8) 0.0073(8) 0.0029(8)
C11 0.0184(9) 0.0249(10) 0.0239(10) 0.0009(8) 0.0001(7) 0.0004(7)
C12 0.0283(11) 0.0237(10) 0.0292(11) -0.0003(8) -0.0004(9) 0.0071(8)

loop_
_atom_type_symbol
_atom_type_description
_atom_type_scat_dispersion_real
_atom_type_scat_dispersion_imag
_atom_type_scat_source
C C 0.0033 0.0016 'International Tables Vol C Tables 4.2.6.8 and 6.1.1.4'
H H 0.0000 0.0000 'International Tables Vol C Tables 4.2.6.8 and 6.1.1.4'
N N 0.0061 0.0033 'International Tables Vol C Tables 4.2.6.8 and 6.1.1.4'
O O 0.0106 0.0060 'International Tables Vol C Tables 4.2.6.8 and 6.1.1.4'
S S 0.1246 0.1234 'International Tables Vol C Tables 4.2.6.8 and 6.1.1.4'
Cl Cl 0.1484 0.1585 'International Tables Vol C Tables 4.2.6.8 and 6.1.1.4'
In In -0.7276 1.3100 'International Tables Vol C Tables 4.2.6.8 and 6.1.1.4'

loop_
_geom_angle_atom_site_label_1
_geom_angle_atom_site_label_2
_geom_angle_atom_site_label_3
_geom_angle
_geom_angle_site_symmetry_1
_geom_angle_site_symmetry_3
_geom_angle_publ_flag
O1 In1 Cl4 88.24(4) . . ?
O1 In1 Cl1 90.91(4) . . ?
Cl4 In1 Cl1 88.815(15) . . ?
O1 In1 Cl5 87.45(4) . . ?
Cl4 In1 Cl5 175.680(15) . . ?
Cl1 In1 Cl5 90.929(15) . . ?
O1 In1 Cl3 86.92(4) . . ?
Cl4 In1 Cl3 88.754(15) . . ?
Cl1 In1 Cl3 176.794(14) . . ?
Cl5 In1 Cl3 91.338(15) . . ?
O1 In1 Cl2 175.97(4) . . ?
Cl4 In1 Cl2 95.363(16) . . ?
Cl1 In1 Cl2 90.956(15) . . ?
Cl5 In1 Cl2 88.953(16) . . ?
Cl3 In1 Cl2 91.352(15) . . ?
C8 S1 C5 96.65(9) . . ?
C10 S2 C9 95.90(9) . . ?
C1 O1 In1 124.23(12) . . ?
C6 N1 C7 114.27(15) . . ?
C6 N1 H11 108.7 . . ?
C7 N1 H11 108.7 . . ?
C6 N1 H10 108.7 . . ?
C7 N1 H10 108.7 . . ?
H11 N1 H10 107.6 . . ?
C12 N2 C11 114.95(15) . . ?
C12 N2 H25 108.5 . . ?
C11 N2 H25 108.5 . . ?
C12 N2 H24 108.5 . . ?
C11 N2 H24 108.5 . . ?
H25 N2 H24 107.5 . . ?
O1 C1 C2 123.48(18) . . ?
O1 C1 H1 118.3 . . ?
C2 C1 H1 118.3 . . ?
C1 C2 C3 121.41(18) . . ?
C1 C2 C4 121.28(18) . . ?
C3 C2 C4 117.23(19) . . ?
C2 C3 H4 109.5 . . ?
C2 C3 H3 109.5 . . ?
H4 C3 H3 109.5 . . ?
C2 C3 H2 109.5 . . ?
H4 C3 H2 109.5 . . ?
H3 C3 H2 109.5 . . ?
C2 C4 H6 109.5 . . ?
C2 C4 H7 109.5 . . ?
H6 C4 H7 109.5 . . ?
C2 C4 H5 109.5 . . ?
H6 C4 H5 109.5 . . ?
H7 C4 H5 109.5 . . ?
C6 C5 S1 111.62(13) . . ?
C6 C5 H8 109.3 . . ?
S1 C5 H8 109.3 . . ?
C6 C5 H12 109.3 . . ?
S1 C5 H12 109.3 . . ?
H8 C5 H12 108.0 . . ?
N1 C6 C5 111.18(15) . . ?
N1 C6 H15 109.4 . . ?
C5 C6 H15 109.4 . . ?
N1 C6 H16 109.4 . . ?
C5 C6 H16 109.4 . . ?
H15 C6 H16 108.0 . . ?
N1 C7 C8 110.81(15) . . ?
N1 C7 H9 109.5 . . ?
C8 C7 H9 109.5 . . ?
N1 C7 H17 109.5 . . ?
C8 C7 H17 109.5 . . ?
H9 C7 H17 108.1 . . ?
C7 C8 S1 112.73(14) . . ?
C7 C8 H13 109.0 . . ?
S1 C8 H13 109.0 . . ?
C7 C8 H14 109.0 . . ?
S1 C8 H14 109.0 . . ?
H13 C8 H14 107.8 . . ?
C12 C9 S2 111.80(14) . . ?
C12 C9 H18 109.3 . . ?
S2 C9 H18 109.3 . . ?
C12 C9 H27 109.3 . . ?
S2 C9 H27 109.3 . . ?
H18 C9 H27 107.9 . . ?
C11 C10 S2 112.19(13) . . ?
C11 C10 H20 109.2 . . ?
S2 C10 H20 109.2 . . ?
C11 C10 H21 109.2 . . ?
S2 C10 H21 109.2 . . ?
H20 C10 H21 107.9 . . ?
N2 C11 C10 111.68(15) . . ?
N2 C11 H19 109.3 . . ?
C10 C11 H19 109.3 . . ?
N2 C11 H26 109.3 . . ?
C10 C11 H26 109.3 . . ?
H19 C11 H26 107.9 . . ?
N2 C12 C9 111.09(16) . . ?
N2 C12 H22 109.4 . . ?
C9 C12 H22 109.4 . . ?
N2 C12 H23 109.4 . . ?
C9 C12 H23 109.4 . . ?
H22 C12 H23 108.0 . . ?

loop_
_geom_bond_atom_site_label_1
_geom_bond_atom_site_label_2
_geom_bond_distance
_geom_bond_site_symmetry_2
_geom_bond_publ_flag
In1 O1 2.2105(13) . ?
In1 Cl4 2.4875(5) . ?
In1 Cl1 2.5077(4) . ?
In1 Cl5 2.5102(5) . ?
In1 Cl3 2.5255(4) . ?
In1 Cl2 2.5299(5) . ?
S1 C8 1.807(2) . ?
S1 C5 1.8108(18) . ?
S2 C10 1.804(2) . ?
S2 C9 1.808(2) . ?
O1 C1 1.254(2) . ?
N1 C6 1.492(3) . ?
N1 C7 1.499(2) . ?
N1 H11 0.9100 . ?
N1 H10 0.9100 . ?
N2 C12 1.495(2) . ?
N2 C11 1.497(2) . ?
N2 H25 0.9100 . ?
N2 H24 0.9100 . ?
C1 C2 1.312(3) . ?
C1 H1 0.9500 . ?
C2 C3 1.456(3) . ?
C2 C4 1.457(3) . ?
C3 H4 0.9800 . ?
C3 H3 0.9800 . ?
C3 H2 0.9800 . ?
C4 H6 0.9800 . ?
C4 H7 0.9800 . ?
C4 H5 0.9800 . ?
C5 C6 1.510(3) . ?
C5 H8 0.9900 . ?
C5 H12 0.9900 . ?
C6 H15 0.9900 . ?
C6 H16 0.9900 . ?
C7 C8 1.503(3) . ?
C7 H9 0.9900 . ?
C7 H17 0.9900 . ?
C8 H13 0.9900 . ?
C8 H14 0.9900 . ?
C9 C12 1.513(3) . ?
C9 H18 0.9900 . ?
C9 H27 0.9900 . ?
C10 C11 1.510(3) . ?
C10 H20 0.9900 . ?
C10 H21 0.9900 . ?
C11 H19 0.9900 . ?
C11 H26 0.9900 . ?
C12 H22 0.9900 . ?
C12 H23 0.9900 . ?

loop_
_geom_torsion_atom_site_label_1
_geom_torsion_atom_site_label_2
_geom_torsion_atom_site_label_3
_geom_torsion_atom_site_label_4
_geom_torsion
_geom_torsion_site_symmetry_1
_geom_torsion_site_symmetry_2
_geom_torsion_site_symmetry_3
_geom_torsion_site_symmetry_4
_geom_torsion_publ_flag
In1 O1 C1 C2 173.13(13) . . . . ?
O1 C1 C2 C3 -178.17(19) . . . . ?
O1 C1 C2 C4 -1.5(3) . . . . ?
C8 S1 C5 C6 55.90(15) . . . . ?
C7 N1 C6 C5 62.4(2) . . . . ?
S1 C5 C6 N1 -62.70(18) . . . . ?
C6 N1 C7 C8 -61.5(2) . . . . ?
N1 C7 C8 S1 61.66(19) . . . . ?
C5 S1 C8 C7 -55.97(15) . . . . ?
C10 S2 C9 C12 -58.18(17) . . . . ?
C9 S2 C10 C11 57.46(16) . . . . ?
C12 N2 C11 C10 59.1(2) . . . . ?
S2 C10 C11 N2 -61.51(19) . . . . ?
C11 N2 C12 C9 -59.7(2) . . . . ?
S2 C9 C12 N2 62.9(2) . . . . ?
